data_4003470
loop_
_publ_author_name
'M\,aczka, Mirosl&#x0337;aw'
'Ptak, Maciej'
'G\,agor, Anna'
'Stefa\'nska, Dagmara'
'Zar\,eba, Jan K.'
'Sieradzki, Adam'

_publ_section_title
;
 Methylhydrazinium Lead Bromide: Noncentrosymmetric Three-Dimensional
 Perovskite with Exceptionally Large Framework Distortion and Green
 Photoluminescence
;
_journal_name_full 'Chemistry of Materials'
_journal_paper_doi 10.1021/acs.chemmater.9b05273
_journal_year 2020
_chemical_formula_sum 'C H7 Br3 N2 Pb'
_chemical_formula_weight 494.01
_space_group_crystal_system monoclinic
_space_group_IT_number 4
_space_group_name_Hall 'P 2yb'
_space_group_name_H-M_alt 'P 1 21 1'
_atom_sites_solution_hydrogens mixed
_audit_creation_method SHELXL-2018/3
_cell_angle_alpha 90
_cell_angle_beta 92.361(2)
_cell_angle_gamma 90
_cell_formula_units_Z 4
_cell_length_a 5.97010(10)
_cell_length_b 11.8291(2)
_cell_length_c 11.8582(2)
_cell_measurement_reflns_used 14030
_cell_measurement_temperature 293.52(10)
_cell_measurement_theta_max 32.2630
_cell_measurement_theta_min 3.4130
_cell_volume 836.73(2)
_computing_cell_refinement 'CrysAlisPro 1.171.38.46 (Rigaku OD, 2015)'
_computing_data_collection 'CrysAlisPro 1.171.38.46 (Rigaku OD, 2015)'
_computing_data_reduction 'CrysAlisPro 1.171.38.46 (Rigaku OD, 2015)'
_computing_structure_refinement 'SHELXL-2018/3 (Sheldrick, 2018)'
_diffrn_ambient_environment air
_diffrn_ambient_temperature 293.52(10)
_diffrn_detector 'CCD plate'
_diffrn_detector_area_resol_mean 10.6249
_diffrn_detector_type Atlas
_diffrn_measured_fraction_theta_full 0.998
_diffrn_measured_fraction_theta_max 0.998
_diffrn_measurement_device 'four-circle diffractometer'
_diffrn_measurement_device_type 'Xcalibur, Atlas'
_diffrn_radiation_monochromator graphite
_diffrn_radiation_probe x-ray
_diffrn_radiation_type 'Mo K\a'
_diffrn_radiation_wavelength 0.71073
_diffrn_reflns_av_R_equivalents 0.0347
_diffrn_reflns_av_unetI/netI 0.0211
_diffrn_reflns_Laue_measured_fraction_full 0.998
_diffrn_reflns_Laue_measured_fraction_max 0.998
_diffrn_reflns_limit_h_max 7
_diffrn_reflns_limit_h_min -7
_diffrn_reflns_limit_k_max 14
_diffrn_reflns_limit_k_min -14
_diffrn_reflns_limit_l_max 14
_diffrn_reflns_limit_l_min -14
_diffrn_reflns_number 19426
_diffrn_reflns_point_group_measured_fraction_full 0.999
_diffrn_reflns_point_group_measured_fraction_max 0.999
_diffrn_reflns_theta_full 26.356
_diffrn_reflns_theta_max 26.356
_diffrn_reflns_theta_min 2.433
_diffrn_source 'fine-focus sealed X-ray tube'
_diffrn_source_type 'Enhance (Mo) X-ray Source'
_exptl_absorpt_coefficient_mu 34.335
_exptl_absorpt_correction_T_max 0.335
_exptl_absorpt_correction_T_min 0.024
_exptl_absorpt_correction_type gaussian
_exptl_absorpt_process_details
;
CrysAlisPro 1.171.38.46 (Rigaku Oxford Diffraction, 2015)
Numerical absorption correction based on gaussian integration over
			a multifaceted crystal model
Empirical absorption correction using spherical harmonics,
 implemented in SCALE3 ABSPACK scaling algorithm.
;
_exptl_crystal_colour yellow
_exptl_crystal_density_diffrn 3.922
_exptl_crystal_description plate
_exptl_crystal_F_000 856
_exptl_crystal_size_max 0.189
_exptl_crystal_size_mid 0.113
_exptl_crystal_size_min 0.034
_refine_diff_density_max 1.352
_refine_diff_density_min -0.958
_refine_diff_density_rms 0.175
_refine_ls_abs_structure_details
;
 Flack x determined using 1535 quotients [(I+)-(I-)]/[(I+)+(I-)]
 (Parsons, Flack and Wagner, Acta Cryst. B69 (2013) 249-259).
;
_refine_ls_abs_structure_Flack -0.013(4)
_refine_ls_extinction_coef 0.00236(13)
_refine_ls_extinction_expression Fc^*^=kFc[1+0.001xFc^2^\l^3^/sin(2\q)]^-1/4^
_refine_ls_extinction_method 'SHELXL-2018/3 (Sheldrick 2018)'
_refine_ls_goodness_of_fit_ref 1.099
_refine_ls_hydrogen_treatment constr
_refine_ls_matrix_type full
_refine_ls_number_parameters 132
_refine_ls_number_reflns 3415
_refine_ls_number_restraints 1
_refine_ls_restrained_S_all 1.099
_refine_ls_R_factor_all 0.0185
_refine_ls_R_factor_gt 0.0176
_refine_ls_shift/su_max 0.006
_refine_ls_shift/su_mean 0.000
_refine_ls_structure_factor_coef Fsqd
_refine_ls_weighting_details 'w=1/[\s^2^(Fo^2^)+(0.0212P)^2^+0.2641P] where P=(Fo^2^+2Fc^2^)/3'
_refine_ls_weighting_scheme calc
_refine_ls_wR_factor_gt 0.0399
_refine_ls_wR_factor_ref 0.0401
_reflns_Friedel_coverage 0.905
_reflns_Friedel_fraction_full 1.000
_reflns_Friedel_fraction_max 1.000
_reflns_number_gt 3331
_reflns_number_total 3415
_reflns_threshold_expression 'I > 2\s(I)'
_cod_data_source_file cm9b05273_si_003.cif
_cod_data_source_block Phase_II
_cod_original_sg_symbol_H-M 'P 21'
_cod_database_code 4003470
_shelx_shelxl_version_number 2018/3
_shelx_space_group_comment
;
The symmetry employed for this shelxl refinement is uniquely defined
by the following loop, which should always be used as a source of
symmetry information in preference to the above space-group names.
They are only intended as comments.
;
_oxdiff_exptl_absorpt_empirical_full_min 0.872
_oxdiff_exptl_absorpt_empirical_full_max 1.101
_oxdiff_exptl_absorpt_empirical_details
;
Empirical correction (ABSPACK) includes:
- Absorption correction using spherical harmonics
- Frame scaling
;

loop_
_space_group_symop_operation_xyz
'x, y, z'
'-x, y+1/2, -z'

loop_
_atom_site_label
_atom_site_type_symbol
_atom_site_fract_x
_atom_site_fract_y
_atom_site_fract_z
_atom_site_U_iso_or_equiv
_atom_site_adp_type
_atom_site_occupancy
_atom_site_site_symmetry_order
_atom_site_calc_flag
_atom_site_refinement_flags_posn
_atom_site_refinement_flags_adp
Pb1 Pb 0.51011(5) 0.49392(2) 0.51204(2) 0.01929(8) Uani 1 1 d . .
Pb2 Pb 0.40829(5) 0.46484(3) 1.00298(3) 0.02524(10) Uani 1 1 d . .
Br1 Br 0.90506(13) 0.53960(8) 1.03297(8) 0.0305(2) Uani 1 1 d . .
Br2 Br 0.61874(15) 0.24115(9) 0.98517(9) 0.0355(2) Uani 1 1 d . .
Br3 Br 0.50251(15) 0.47941(13) 0.25838(7) 0.0424(2) Uani 1 1 d . .
Br4 Br 0.01271(13) 0.47763(11) 0.51776(10) 0.0478(3) Uani 1 1 d . .
Br5 Br 0.47598(19) 0.24502(11) 0.52319(11) 0.0493(3) Uani 1 1 d . .
Br6 Br 0.54241(19) 0.50914(12) 0.76128(8) 0.0500(3) Uani 1 1 d . .
C1 C -0.007(2) 0.2064(10) 0.7038(10) 0.044(3) Uani 1 1 d . .
H1A H -0.116664 0.170101 0.748313 0.067 Uiso 1 1 calc R U
H1B H 0.059241 0.151728 0.655464 0.067 Uiso 1 1 calc R U
H1C H -0.077640 0.264700 0.658641 0.067 Uiso 1 1 calc R U
N1 N 0.1679(13) 0.2565(8) 0.7786(7) 0.038(2) Uani 1 1 d . .
H1D H 0.223174 0.202674 0.824209 0.046 Uiso 1 1 calc R U
H1E H 0.278825 0.280140 0.736538 0.046 Uiso 1 1 calc R U
N2 N 0.0982(15) 0.3486(7) 0.8460(8) 0.041(2) Uani 1 1 d . .
H2A H -0.010250 0.383830 0.809544 0.049 Uiso 1 1 d R U
H2B H 0.047040 0.325539 0.909677 0.049 Uiso 1 1 d R U
C2 C -0.056(2) 0.2353(10) 1.2977(10) 0.049(3) Uani 1 1 d . .
H20A H -0.151759 0.184733 1.254466 0.073 Uiso 1 1 calc R U
H20B H -0.139568 0.269012 1.356561 0.073 Uiso 1 1 calc R U
H20C H 0.068529 0.194000 1.330539 0.073 Uiso 1 1 calc R U
N3 N 0.0262(15) 0.3243(8) 1.2237(8) 0.046(2) Uani 1 1 d . .
H3A H -0.091260 0.361994 1.194259 0.055 Uiso 1 1 calc R U
H3B H 0.107606 0.372680 1.265644 0.055 Uiso 1 1 calc R U
N4 N 0.1587(15) 0.2861(7) 1.1333(7) 0.043(2) Uani 1 1 d . .
H4A H 0.275730 0.249445 1.160103 0.052 Uiso 1 1 d R U
H4B H 0.081348 0.240828 1.088710 0.052 Uiso 1 1 d R U

loop_
_atom_site_aniso_label
_atom_site_aniso_U_11
_atom_site_aniso_U_22
_atom_site_aniso_U_33
_atom_site_aniso_U_23
_atom_site_aniso_U_13
_atom_site_aniso_U_12
Pb1 0.02011(14) 0.01828(16) 0.01950(15) 0.00071(12) 0.00110(10) -0.00018(11)
Pb2 0.02709(17) 0.02573(19) 0.02276(17) -0.00176(12) -0.00048(12) 0.00234(13)
Br1 0.0200(4) 0.0287(5) 0.0427(5) -0.0034(4) 0.0015(4) -0.0008(3)
Br2 0.0276(4) 0.0202(5) 0.0592(7) 0.0003(5) 0.0078(4) 0.0024(4)
Br3 0.0476(5) 0.0606(7) 0.0190(4) -0.0027(5) 0.0004(4) -0.0071(6)
Br4 0.0198(4) 0.0439(8) 0.0799(8) 0.0093(6) 0.0030(4) 0.0015(4)
Br5 0.0477(6) 0.0184(5) 0.0825(10) -0.0004(6) 0.0113(5) -0.0009(5)
Br6 0.0598(6) 0.0727(9) 0.0176(4) 0.0024(5) 0.0030(4) -0.0056(6)
C1 0.053(7) 0.049(7) 0.030(6) -0.006(5) -0.006(5) -0.009(5)
N1 0.035(4) 0.051(5) 0.030(5) -0.009(4) 0.004(3) 0.004(4)
N2 0.040(5) 0.038(5) 0.045(5) -0.010(4) 0.001(4) 0.002(4)
C2 0.060(7) 0.044(6) 0.043(6) 0.004(5) 0.015(5) -0.010(6)
N3 0.041(5) 0.048(5) 0.049(5) -0.001(4) 0.013(4) 0.004(4)
N4 0.046(5) 0.042(5) 0.043(5) -0.007(4) 0.014(4) -0.003(4)

loop_
_atom_type_symbol
_atom_type_description
_atom_type_scat_dispersion_real
_atom_type_scat_dispersion_imag
_atom_type_scat_source
C C 0.0033 0.0016 'International Tables Vol C Tables 4.2.6.8 and 6.1.1.4'
H H 0.0000 0.0000 'International Tables Vol C Tables 4.2.6.8 and 6.1.1.4'
N N 0.0061 0.0033 'International Tables Vol C Tables 4.2.6.8 and 6.1.1.4'
Br Br -0.2901 2.4595 'International Tables Vol C Tables 4.2.6.8 and 6.1.1.4'
Pb Pb -3.3944 10.1111 'International Tables Vol C Tables 4.2.6.8 and 6.1.1.4'

loop_
_exptl_crystal_face_index_h
_exptl_crystal_face_index_k
_exptl_crystal_face_index_l
_exptl_crystal_face_perp_dist
-9 -4 -10 0.0677
8 0 4 0.0772
0 0 -17 0.0169
0 0 17 0.0169
0 17 0 0.0567
0 -17 0 0.0567

loop_
_geom_angle_atom_site_label_1
_geom_angle_atom_site_label_2
_geom_angle_atom_site_label_3
_geom_angle
_geom_angle_site_symmetry_1
_geom_angle_site_symmetry_3
Br5 Pb1 Br6 91.02(4) . .
Br5 Pb1 Br4 82.18(3) . .
Br6 Pb1 Br4 90.30(3) . .
Br5 Pb1 Br5 174.168(11) . 2_656
Br6 Pb1 Br5 94.46(4) . 2_656
Br4 Pb1 Br5 95.77(3) . 2_656
Br5 Pb1 Br4 90.33(3) . 1_655
Br6 Pb1 Br4 87.56(3) . 1_655
Br4 Pb1 Br4 172.17(5) . 1_655
Br5 Pb1 Br4 91.91(3) 2_656 1_655
Br5 Pb1 Br3 89.41(4) . .
Br6 Pb1 Br3 177.12(3) . .
Br4 Pb1 Br3 92.58(3) . .
Br5 Pb1 Br3 85.22(4) 2_656 .
Br4 Pb1 Br3 89.59(3) 1_655 .
Br2 Pb2 Br6 87.57(3) . .
Br2 Pb2 Br3 93.44(4) . 1_556
Br6 Pb2 Br3 150.95(3) . 1_556
Br2 Pb2 Br1 81.69(3) . .
Br6 Pb2 Br1 76.83(3) . .
Br3 Pb2 Br1 74.61(3) 1_556 .
Br2 Pb2 Br1 132.04(3) . 1_455
Br6 Pb2 Br1 110.14(3) . 1_455
Br3 Pb2 Br1 90.55(3) 1_556 1_455
Br1 Pb2 Br1 144.58(3) . 1_455
Pb2 Br1 Pb2 144.58(3) . 1_655
Pb1 Br3 Pb2 170.29(4) . 1_554
Pb1 Br4 Pb1 172.17(5) . 1_455
Pb1 Br5 Pb1 167.87(5) . 2_646
Pb1 Br6 Pb2 156.69(5) . .
N1 C1 H1A 109.5 . .
N1 C1 H1B 109.5 . .
H1A C1 H1B 109.5 . .
N1 C1 H1C 109.5 . .
H1A C1 H1C 109.5 . .
H1B C1 H1C 109.5 . .
N2 N1 C1 115.5(8) . .
N2 N1 H1D 108.4 . .
C1 N1 H1D 108.4 . .
N2 N1 H1E 108.4 . .
C1 N1 H1E 108.4 . .
H1D N1 H1E 107.5 . .
N1 N2 H2A 108.5 . .
N1 N2 H2B 111.7 . .
H2A N2 H2B 107.5 . .
N3 C2 H20A 109.5 . .
N3 C2 H20B 109.5 . .
H20A C2 H20B 109.5 . .
N3 C2 H20C 109.5 . .
H20A C2 H20C 109.5 . .
H20B C2 H20C 109.5 . .
N4 N3 C2 115.6(9) . .
N4 N3 H3A 108.4 . .
C2 N3 H3A 108.4 . .
N4 N3 H3B 108.4 . .
C2 N3 H3B 108.4 . .
H3A N3 H3B 107.5 . .
N3 N4 H4A 110.1 . .
N3 N4 H4B 110.6 . .
H4A N4 H4B 108.2 . .

loop_
_geom_bond_atom_site_label_1
_geom_bond_atom_site_label_2
_geom_bond_distance
_geom_bond_site_symmetry_2
Pb1 Br5 2.9546(13) .
Pb1 Br6 2.9593(9) .
Pb1 Br4 2.9793(9) .
Pb1 Br5 3.0012(13) 2_656
Pb1 Br4 3.0047(9) 1_655
Pb1 Br3 3.0113(9) .
Pb2 Br2 2.9405(11) .
Pb2 Br6 3.0528(10) .
Pb2 Br3 3.0624(9) 1_556
Pb2 Br1 3.1012(9) .
Pb2 Br1 3.1658(9) 1_455
C1 N1 1.466(13) .
C1 H1A 0.9600 .
C1 H1B 0.9600 .
C1 H1C 0.9600 .
N1 N2 1.423(11) .
N1 H1D 0.8900 .
N1 H1E 0.8900 .
N2 H2A 0.8697 .
N2 H2B 0.8701 .
C2 N3 1.469(13) .
C2 H20A 0.9600 .
C2 H20B 0.9600 .
C2 H20C 0.9600 .
N3 N4 1.431(11) .
N3 H3A 0.8900 .
N3 H3B 0.8900 .
N4 H4A 0.8713 .
N4 H4B 0.8717 .

loop_
_geom_hbond_atom_site_label_D
_geom_hbond_atom_site_label_H
_geom_hbond_atom_site_label_A
_geom_hbond_distance_DH
_geom_hbond_distance_HA
_geom_hbond_distance_DA
_geom_hbond_angle_DHA
_geom_hbond_site_symmetry_A
_geom_hbond_publ_flag
N1 H1D Br1 0.89 2.70 3.442(10) 141.8 2_647 yes
N1 H1E Br5 0.89 2.86 3.610(8) 142.3 . yes
N2 H2A Br6 0.87 3.09 3.918(9) 160.5 1_455 yes
N2 H2B Br2 0.87 2.92 3.594(9) 135.7 1_455 yes
N3 H3A Br1 0.89 2.84 3.463(9) 128.2 1_455 yes
N3 H3A Br3 0.89 2.92 3.663(9) 141.7 1_456 yes
N3 H3B Br3 0.89 2.68 3.395(9) 138.3 1_556 yes
N4 H4B Br1 0.87 2.79 3.532(9) 144.4 2_647 yes
N4 H4B Br2 0.87 2.98 3.646(10) 135.2 1_455 yes

loop_
_exptl_oxdiff_crystal_face_indexfrac_h
_exptl_oxdiff_crystal_face_indexfrac_k
_exptl_oxdiff_crystal_face_indexfrac_l
_exptl_oxdiff_crystal_face_x
_exptl_oxdiff_crystal_face_y
_exptl_oxdiff_crystal_face_z
-8.9974 -4.0055 -9.9922 -0.6149 -0.7385 0.8302
7.9953 0.0011 3.9994 0.2533 0.4678 -0.8347
-0.0002 -0.0007 -16.9896 -1.0167 -0.0086 0.0262
0.0002 0.0007 16.9896 1.0167 0.0086 -0.0262
0.0015 16.9922 0.0017 0.0055 0.8883 0.4992
-0.0015 -16.9922 -0.0017 -0.0055 -0.8883 -0.4992
